data_7000036
loop_
_publ_author_name
'Gonzalez, Veronica'
'Adams, Harry'
'Thomas, Jim A.'

_publ_section_title
;
 A convenient synthetic route to half-sandwich rhodium(III) complexes
 of the tripodal ligand tris(3,5-dimethylpyrazolyl)methane.
;
_journal_issue 1
_journal_name_full 'Dalton transactions (Cambridge, England : 2003)'
_journal_page_first 110
_journal_page_last 115
_journal_paper_doi 10.1039/b410876k
_journal_year 2005
_chemical_formula_sum 'C32 H41 Cl F12 N11 P2 Rh'
_chemical_formula_weight 1008.06
_chemical_name_systematic
;
?
;
_space_group_IT_number 14
_symmetry_cell_setting monoclinic
_symmetry_space_group_name_Hall '-P 2yn'
_symmetry_space_group_name_H-M 'P 1 21/n 1'
_atom_sites_solution_hydrogens geom
_atom_sites_solution_primary direct
_atom_sites_solution_secondary difmap
_audit_creation_method SHELXL-97
_cell_angle_alpha 90.00
_cell_angle_beta 96.243(8)
_cell_angle_gamma 90.00
_cell_formula_units_Z 4
_cell_length_a 11.822(4)
_cell_length_b 10.362(4)
_cell_length_c 36.801(13)
_cell_measurement_reflns_used 2155
_cell_measurement_temperature 150(2)
_cell_measurement_theta_max 46.264
_cell_measurement_theta_min 5.179
_cell_volume 4481(3)
_computing_cell_refinement 'Bruker SMART'
_computing_data_collection 'Bruker SMART'
_computing_data_reduction 'Bruker SHELXTL'
_computing_molecular_graphics 'Bruker SHELXTL'
_computing_publication_material 'Bruker SHELXTL'
_computing_structure_refinement 'SHELXL-97 (Sheldrick, 1997)'
_computing_structure_solution 'Bruker SHELXTL'
_diffrn_ambient_temperature 150(2)
_diffrn_measured_fraction_theta_full 0.988
_diffrn_measured_fraction_theta_max 0.988
_diffrn_measurement_device_type 'CCD area detector'
_diffrn_measurement_method 'phi and omega scans'
_diffrn_radiation_monochromator graphite
_diffrn_radiation_source 'fine-focus sealed tube'
_diffrn_radiation_type MoK\a
_diffrn_radiation_wavelength 0.71073
_diffrn_reflns_av_R_equivalents 0.1228
_diffrn_reflns_av_sigmaI/netI 0.1584
_diffrn_reflns_limit_h_max 13
_diffrn_reflns_limit_h_min -12
_diffrn_reflns_limit_k_max 11
_diffrn_reflns_limit_k_min -11
_diffrn_reflns_limit_l_max 21
_diffrn_reflns_limit_l_min -40
_diffrn_reflns_number 18740
_diffrn_reflns_theta_full 23.34
_diffrn_reflns_theta_max 23.34
_diffrn_reflns_theta_min 1.76
_exptl_absorpt_coefficient_mu 0.599
_exptl_absorpt_correction_T_max 0.9315
_exptl_absorpt_correction_T_min 0.7869
_exptl_absorpt_correction_type multi-scan
_exptl_absorpt_process_details SADABS
_exptl_crystal_colour COLOURLESS
_exptl_crystal_density_diffrn 1.494
_exptl_crystal_density_method 'not measured'
_exptl_crystal_description BLOCK
_exptl_crystal_F_000 2040
_exptl_crystal_size_max 0.42
_exptl_crystal_size_mid 0.21
_exptl_crystal_size_min 0.12
_refine_diff_density_max 1.211
_refine_diff_density_min -1.429
_refine_diff_density_rms 0.137
_refine_ls_extinction_method none
_refine_ls_goodness_of_fit_ref 0.895
_refine_ls_hydrogen_treatment mixed
_refine_ls_matrix_type full
_refine_ls_number_parameters 490
_refine_ls_number_reflns 6430
_refine_ls_number_restraints 21
_refine_ls_restrained_S_all 0.894
_refine_ls_R_factor_all 0.1482
_refine_ls_R_factor_gt 0.0832
_refine_ls_shift/su_max 0.000
_refine_ls_shift/su_mean 0.000
_refine_ls_structure_factor_coef Fsqd
_refine_ls_weighting_details 'calc w=1/[\s^2^(Fo^2^)+(0.1229P)^2^+0.0000P] where P=(Fo^2^+2Fc^2^)/3'
_refine_ls_weighting_scheme calc
_refine_ls_wR_factor_gt 0.1968
_refine_ls_wR_factor_ref 0.2234
_reflns_number_gt 3170
_reflns_number_total 6430
_reflns_threshold_expression >2sigma(I)
_cod_data_source_file b410876k.txt
_cod_data_source_block iaj185m
_cod_depositor_comments
;
The following automatic conversions were performed:
'_symmetry_cell_setting' value 'Monoclinic' changed to 'monoclinic'
according to '/home/saulius/struct/CIF-dictionaries/cif_core.dic'
dictionary named 'cif_core.dic' version 2.4.1 from
2010-06-29.

'_exptl_absorpt_correction_type' value 'Multi-scan' changed
to 'multi-scan' according to
'/home/saulius/struct/CIF-dictionaries/cif_core.dic' dictionary named
'cif_core.dic' version 2.4.1 from 2010-06-29.

Automatic conversion script
Id: cif_fix_enum 1527 2010-12-29 10:47:43Z saulius 
;
_cod_original_sg_symbol_H-M P2(1)/n
_cod_database_code 7000036

loop_
_symmetry_equiv_pos_as_xyz
'x, y, z'
'-x+1/2, y+1/2, -z+1/2'
'-x, -y, -z'
'x-1/2, -y-1/2, z-1/2'

loop_
_atom_site_label
_atom_site_type_symbol
_atom_site_fract_x
_atom_site_fract_y
_atom_site_fract_z
_atom_site_U_iso_or_equiv
_atom_site_adp_type
_atom_site_occupancy
_atom_site_symmetry_multiplicity
_atom_site_calc_flag
_atom_site_refinement_flags
_atom_site_disorder_assembly
_atom_site_disorder_group
Rh1 Rh 0.18999(7) 1.04987(8) 0.39560(2) 0.0342(3) Uani 1 1 d . . .
Cl1 Cl 0.2433(2) 1.0151(3) 0.45728(8) 0.0451(7) Uani 1 1 d . . .
N1 N 0.2953(7) 0.9075(7) 0.3823(2) 0.034(2) Uani 1 1 d . . .
N2 N 0.2553(7) 0.8240(7) 0.3564(2) 0.036(2) Uani 1 1 d . . .
N3 N 0.0681(8) 0.9112(8) 0.3955(2) 0.041(2) Uani 1 1 d . . .
N4 N 0.0596(8) 0.8242(8) 0.3670(2) 0.039(2) Uani 1 1 d . . .
N5 N 0.1439(7) 1.0722(7) 0.3413(2) 0.032(2) Uani 1 1 d . . .
N6 N 0.1236(7) 0.9596(8) 0.3205(2) 0.036(2) Uani 1 1 d . . .
N7 N 0.3168(8) 1.1810(7) 0.3923(2) 0.039(2) Uani 1 1 d . . .
N8 N 0.0724(8) 1.1820(8) 0.4083(2) 0.038(2) Uani 1 1 d . . .
C1 C 0.1367(10) 0.8353(10) 0.3397(3) 0.048(3) Uani 1 1 d . . .
H1A H 0.1208 0.7642 0.3215 0.057 Uiso 1 1 calc R . .
C2 C 0.4017(9) 0.8657(10) 0.3930(3) 0.035(3) Uani 1 1 d . . .
C3 C 0.4237(10) 0.7547(10) 0.3731(3) 0.046(3) Uani 1 1 d . . .
H3 H 0.4923 0.7064 0.3756 0.056 Uiso 1 1 calc R . .
C4 C 0.3305(9) 0.7288(10) 0.3501(3) 0.039(3) Uani 1 1 d . . .
C5 C -0.0153(9) 0.8781(10) 0.4166(3) 0.039(3) Uani 1 1 d . . .
C6 C -0.0724(9) 0.7675(10) 0.4006(3) 0.042(3) Uani 1 1 d . . .
H6 H -0.1342 0.7232 0.4094 0.050 Uiso 1 1 calc R . .
C7 C -0.0212(10) 0.7375(10) 0.3701(3) 0.040(3) Uani 1 1 d . . .
C8 C 0.1217(9) 1.1676(9) 0.3163(3) 0.035(3) Uani 1 1 d . . .
C9 C 0.0884(8) 1.1151(10) 0.2829(3) 0.035(3) Uani 1 1 d . . .
H9 H 0.0676 1.1631 0.2612 0.042 Uiso 1 1 calc R . .
C10 C 0.0892(9) 0.9862(10) 0.2851(3) 0.036(3) Uani 1 1 d . . .
C11 C -0.0248(10) 1.1952(11) 0.3857(3) 0.048(3) Uani 1 1 d . . .
H11 H -0.0332 1.1459 0.3638 0.057 Uiso 1 1 calc R . .
C12 C -0.1131(11) 1.2767(12) 0.3927(4) 0.065(4) Uani 1 1 d . . .
H12 H -0.1818 1.2802 0.3768 0.078 Uiso 1 1 calc R . .
C13 C -0.0967(12) 1.3554(12) 0.4250(4) 0.067(4) Uani 1 1 d . . .
H13 H -0.1521 1.4170 0.4303 0.081 Uiso 1 1 calc R . .
C14 C -0.0019(11) 1.3390(12) 0.4470(4) 0.063(4) Uani 1 1 d . . .
H14 H 0.0081 1.3857 0.4693 0.076 Uiso 1 1 calc R . .
C15 C 0.0844(10) 1.2552(11) 0.4386(3) 0.047(3) Uani 1 1 d . . .
H15 H 0.1528 1.2500 0.4546 0.057 Uiso 1 1 calc R . .
C16 C 0.3491(9) 1.2683(10) 0.4184(3) 0.042(3) Uani 1 1 d . . .
H16 H 0.3124 1.2671 0.4401 0.051 Uiso 1 1 calc R . .
C17 C 0.4336(10) 1.3607(11) 0.4153(3) 0.052(3) Uani 1 1 d . . .
H17 H 0.4497 1.4243 0.4338 0.062 Uiso 1 1 calc R . .
C18 C 0.4927(11) 1.3584(11) 0.3855(3) 0.055(3) Uani 1 1 d . . .
H18 H 0.5525 1.4180 0.3830 0.066 Uiso 1 1 calc R . .
C19 C 0.4630(9) 1.2678(10) 0.3595(3) 0.042(3) Uani 1 1 d . . .
H19 H 0.5019 1.2634 0.3382 0.051 Uiso 1 1 calc R . .
C20 C 0.3777(9) 1.1837(10) 0.3639(3) 0.038(3) Uani 1 1 d . . .
H20 H 0.3599 1.1214 0.3452 0.045 Uiso 1 1 calc R . .
C21 C 0.4826(9) 0.9352(10) 0.4207(3) 0.048(3) Uani 1 1 d . . .
H21A H 0.4442 1.0099 0.4301 0.072 Uiso 1 1 calc R . .
H21B H 0.5489 0.9644 0.4091 0.072 Uiso 1 1 calc R . .
H21C H 0.5074 0.8766 0.4409 0.072 Uiso 1 1 calc R . .
C22 C 0.3078(10) 0.6219(11) 0.3223(3) 0.057(3) Uani 1 1 d . . .
H22A H 0.2305 0.6307 0.3100 0.085 Uiso 1 1 calc R . .
H22B H 0.3154 0.5382 0.3348 0.085 Uiso 1 1 calc R . .
H22C H 0.3627 0.6273 0.3043 0.085 Uiso 1 1 calc R . .
C23 C -0.0416(10) 0.9461(11) 0.4496(3) 0.050(3) Uani 1 1 d . . .
H23A H 0.0108 1.0189 0.4545 0.075 Uiso 1 1 calc R . .
H23B H -0.0332 0.8867 0.4705 0.075 Uiso 1 1 calc R . .
H23C H -0.1200 0.9783 0.4460 0.075 Uiso 1 1 calc R . .
C24 C -0.0474(9) 0.6287(10) 0.3436(3) 0.046(3) Uani 1 1 d . . .
H24A H 0.0040 0.6329 0.3245 0.069 Uiso 1 1 calc R . .
H24B H -0.1263 0.6359 0.3325 0.069 Uiso 1 1 calc R . .
H24C H -0.0370 0.5461 0.3565 0.069 Uiso 1 1 calc R . .
C25 C 0.1363(10) 1.3071(9) 0.3274(3) 0.045(3) Uani 1 1 d . . .
H25A H 0.1610 1.3124 0.3536 0.068 Uiso 1 1 calc R . .
H25B H 0.0637 1.3525 0.3220 0.068 Uiso 1 1 calc R . .
H25C H 0.1938 1.3472 0.3137 0.068 Uiso 1 1 calc R . .
C26 C 0.0649(10) 0.8802(10) 0.2582(3) 0.046(3) Uani 1 1 d . . .
H26A H 0.0750 0.7969 0.2708 0.069 Uiso 1 1 calc R . .
H26B H 0.1173 0.8860 0.2394 0.069 Uiso 1 1 calc R . .
H26C H -0.0136 0.8877 0.2468 0.069 Uiso 1 1 calc R . .
P1 P 0.6880(2) 0.6182(2) 0.46404(7) 0.0426(8) Uani 1 1 d D . .
F1 F 0.6824(7) 0.6107(8) 0.50678(11) 0.078(2) Uani 1 1 d D . .
F2 F 0.5542(3) 0.6348(6) 0.45655(18) 0.0550(18) Uani 1 1 d D . .
F3 F 0.7023(7) 0.7699(4) 0.4669(3) 0.100(3) Uani 1 1 d D . .
F4 F 0.6944(6) 0.6249(9) 0.42132(11) 0.086(3) Uani 1 1 d D . .
F5 F 0.8221(3) 0.6036(6) 0.47107(18) 0.0574(18) Uani 1 1 d D . .
F6 F 0.6746(6) 0.4665(4) 0.4610(2) 0.065(2) Uani 1 1 d D . .
P2 P 0.0592(3) 0.5018(3) 0.23119(9) 0.0445(8) Uani 1 1 d . . .
F7 F 0.0656(8) 0.4511(7) 0.19144(19) 0.092(3) Uani 1 1 d . . .
F8 F 0.1448(6) 0.6159(6) 0.22330(19) 0.065(2) Uani 1 1 d . . .
F9 F -0.0447(6) 0.5919(7) 0.2167(2) 0.074(2) Uani 1 1 d . . .
F19 F -0.0248(7) 0.3911(7) 0.2387(3) 0.092(3) Uani 1 1 d . . .
F11 F 0.1603(6) 0.4111(7) 0.2460(2) 0.080(2) Uani 1 1 d . . .
F12 F 0.0558(8) 0.5598(7) 0.27139(19) 0.085(3) Uani 1 1 d . . .
N1S N 0.7012(12) 0.1396(14) 0.4393(4) 0.109(5) Uiso 1 1 d D . .
C1S C 0.6462(13) 0.1707(15) 0.4606(4) 0.088(5) Uiso 1 1 d D . .
C2S C 0.5736(14) 0.2039(16) 0.4898(4) 0.103(6) Uiso 1 1 d D . .
H2S1 H 0.6211 0.2106 0.5133 0.155 Uiso 1 1 calc R . .
H2S2 H 0.5162 0.1364 0.4913 0.155 Uiso 1 1 calc R . .
H2S3 H 0.5356 0.2867 0.4841 0.155 Uiso 1 1 calc R . .
N2S N 0.8435(12) 0.9427(13) 0.3123(4) 0.108(5) Uiso 1 1 d D . .
C3S C 0.7798(12) 0.9476(14) 0.3326(4) 0.075(4) Uiso 1 1 d D . .
C4S C 0.6894(15) 0.9444(18) 0.3578(5) 0.135(7) Uiso 1 1 d D . .
H4S1 H 0.6932 1.0234 0.3725 0.203 Uiso 1 1 calc R . .
H4S2 H 0.7009 0.8692 0.3739 0.203 Uiso 1 1 calc R . .
H4S3 H 0.6147 0.9385 0.3434 0.203 Uiso 1 1 calc R . .
N3S N 0.1846(10) 0.5406(11) 0.4002(3) 0.080(3) Uiso 1 1 d D . .
C5S C 0.1909(13) 0.5940(14) 0.4267(4) 0.080(4) Uiso 1 1 d D . .
C6S C 0.173(2) 0.662(2) 0.4612(5) 0.164(9) Uiso 1 1 d D . .
H6S1 H 0.0976 0.6410 0.4682 0.246 Uiso 1 1 calc R . .
H6S2 H 0.1787 0.7555 0.4576 0.246 Uiso 1 1 calc R . .
H6S3 H 0.2314 0.6347 0.4807 0.246 Uiso 1 1 calc R . .

loop_
_atom_site_aniso_label
_atom_site_aniso_U_11
_atom_site_aniso_U_22
_atom_site_aniso_U_33
_atom_site_aniso_U_23
_atom_site_aniso_U_13
_atom_site_aniso_U_12
Rh1 0.0329(5) 0.0306(5) 0.0422(5) -0.0035(4) 0.0173(4) -0.0004(4)
Cl1 0.0487(19) 0.0394(16) 0.0490(18) -0.0021(13) 0.0132(14) 0.0001(13)
N1 0.038(6) 0.031(5) 0.033(5) 0.000(4) 0.001(4) -0.009(4)
N2 0.040(6) 0.023(5) 0.044(6) -0.004(4) 0.010(5) 0.002(4)
N3 0.056(6) 0.034(5) 0.038(6) 0.004(4) 0.025(5) 0.005(4)
N4 0.048(6) 0.028(5) 0.045(6) -0.006(4) 0.022(5) -0.010(4)
N5 0.029(5) 0.029(5) 0.039(5) -0.013(4) 0.011(4) -0.005(4)
N6 0.034(5) 0.031(5) 0.047(6) -0.006(5) 0.018(4) 0.002(4)
N7 0.043(6) 0.025(5) 0.051(6) 0.001(4) 0.014(5) 0.006(4)
N8 0.042(6) 0.044(6) 0.031(6) -0.004(4) 0.015(5) -0.005(4)
C1 0.058(9) 0.032(6) 0.060(8) 0.008(6) 0.038(7) 0.006(6)
C2 0.032(7) 0.040(6) 0.036(7) 0.001(5) 0.020(5) -0.006(5)
C3 0.032(7) 0.046(7) 0.068(9) 0.000(6) 0.033(7) 0.012(6)
C4 0.026(7) 0.047(7) 0.046(7) 0.000(6) 0.011(6) -0.003(5)
C5 0.033(7) 0.042(7) 0.046(7) 0.002(6) 0.022(6) -0.004(5)
C6 0.035(7) 0.054(7) 0.040(7) -0.006(5) 0.024(5) -0.005(6)
C7 0.051(8) 0.034(6) 0.039(7) 0.008(5) 0.019(6) -0.004(6)
C8 0.042(7) 0.023(6) 0.044(7) 0.006(5) 0.020(5) 0.002(5)
C9 0.037(7) 0.032(7) 0.036(7) -0.007(5) 0.006(5) -0.012(5)
C10 0.036(7) 0.032(7) 0.045(8) 0.004(5) 0.020(6) -0.011(5)
C11 0.034(7) 0.057(8) 0.054(8) -0.010(6) 0.013(6) -0.003(6)
C12 0.042(8) 0.070(9) 0.084(11) 0.007(8) 0.016(7) 0.018(7)
C13 0.055(10) 0.048(8) 0.109(13) -0.007(8) 0.056(9) 0.005(7)
C14 0.044(9) 0.059(8) 0.090(11) -0.025(7) 0.022(8) 0.011(7)
C15 0.035(7) 0.050(7) 0.060(9) -0.004(6) 0.020(6) -0.002(6)
C16 0.041(7) 0.043(7) 0.048(8) -0.017(6) 0.024(6) -0.008(6)
C17 0.042(8) 0.044(7) 0.069(9) -0.026(6) 0.008(7) -0.013(6)
C18 0.060(9) 0.045(7) 0.066(9) -0.001(7) 0.029(7) -0.010(6)
C19 0.034(7) 0.050(7) 0.047(8) -0.007(6) 0.022(6) 0.000(6)
C20 0.030(7) 0.040(6) 0.047(7) -0.005(5) 0.024(6) -0.008(5)
C21 0.039(7) 0.040(7) 0.068(9) 0.002(6) 0.016(6) -0.007(5)
C22 0.050(8) 0.047(7) 0.077(10) -0.015(7) 0.024(7) -0.002(6)
C23 0.058(8) 0.053(7) 0.046(7) -0.006(6) 0.033(6) -0.009(6)
C24 0.042(7) 0.046(7) 0.054(8) -0.015(6) 0.023(6) -0.022(6)
C25 0.056(8) 0.021(6) 0.061(8) -0.005(5) 0.018(6) 0.000(5)
C26 0.056(8) 0.050(7) 0.034(7) -0.016(5) 0.014(6) -0.017(6)
P1 0.0397(19) 0.0427(18) 0.047(2) -0.0026(15) 0.0100(15) -0.0051(14)
F1 0.084(6) 0.107(6) 0.047(5) -0.020(4) 0.034(4) -0.001(5)
F2 0.035(4) 0.050(4) 0.081(5) 0.001(3) 0.010(3) 0.007(3)
F3 0.077(6) 0.033(4) 0.180(9) 0.004(5) -0.026(6) -0.007(4)
F4 0.063(5) 0.151(8) 0.045(5) 0.027(5) 0.013(4) -0.024(5)
F5 0.033(4) 0.073(5) 0.065(5) -0.001(4) -0.002(3) -0.011(3)
F6 0.054(4) 0.038(4) 0.104(6) -0.011(4) 0.021(4) -0.009(3)
P2 0.046(2) 0.0422(16) 0.048(2) -0.0059(14) 0.0194(16) 0.0018(14)
F7 0.159(9) 0.074(5) 0.046(5) -0.015(4) 0.025(5) 0.011(5)
F8 0.064(5) 0.056(4) 0.079(5) -0.006(4) 0.026(4) -0.018(4)
F9 0.051(5) 0.065(5) 0.107(6) 0.018(4) 0.009(4) 0.012(4)
F19 0.069(6) 0.063(5) 0.147(8) 0.028(5) 0.032(5) -0.023(4)
F11 0.074(6) 0.084(5) 0.085(6) 0.026(4) 0.025(4) 0.037(4)
F12 0.139(8) 0.070(5) 0.051(5) -0.009(4) 0.039(5) 0.009(5)

loop_
_atom_type_symbol
_atom_type_description
_atom_type_scat_dispersion_real
_atom_type_scat_dispersion_imag
_atom_type_scat_source
C C 0.0033 0.0016 'International Tables Vol C Tables 4.2.6.8 and 6.1.1.4'
H H 0.0000 0.0000 'International Tables Vol C Tables 4.2.6.8 and 6.1.1.4'
F F 0.0171 0.0103 'International Tables Vol C Tables 4.2.6.8 and 6.1.1.4'
N N 0.0061 0.0033 'International Tables Vol C Tables 4.2.6.8 and 6.1.1.4'
P P 0.1023 0.0942 'International Tables Vol C Tables 4.2.6.8 and 6.1.1.4'
Rh Rh -1.1178 0.9187 'International Tables Vol C Tables 4.2.6.8 and 6.1.1.4'
Cl Cl 0.1484 0.1585 'International Tables Vol C Tables 4.2.6.8 and 6.1.1.4'

loop_
_geom_angle_atom_site_label_1
_geom_angle_atom_site_label_2
_geom_angle_atom_site_label_3
_geom_angle
_geom_angle_site_symmetry_1
_geom_angle_site_symmetry_3
_geom_angle_publ_flag
N1 Rh1 N5 87.2(3) . . ?
N1 Rh1 N3 86.5(3) . . ?
N5 Rh1 N3 87.9(3) . . ?
N1 Rh1 N7 89.7(3) . . ?
N5 Rh1 N7 89.2(3) . . ?
N3 Rh1 N7 175.3(4) . . ?
N1 Rh1 N8 175.0(3) . . ?
N5 Rh1 N8 91.9(3) . . ?
N3 Rh1 N8 88.5(3) . . ?
N7 Rh1 N8 95.2(3) . . ?
N1 Rh1 Cl1 90.9(2) . . ?
N5 Rh1 Cl1 177.6(2) . . ?
N3 Rh1 Cl1 90.5(3) . . ?
N7 Rh1 Cl1 92.3(3) . . ?
N8 Rh1 Cl1 89.9(3) . . ?
N2 N1 C2 104.3(8) . . ?
N2 N1 Rh1 117.8(6) . . ?
C2 N1 Rh1 137.9(7) . . ?
N1 N2 C4 113.8(9) . . ?
N1 N2 C1 119.5(8) . . ?
C4 N2 C1 126.5(9) . . ?
C5 N3 N4 105.7(8) . . ?
C5 N3 Rh1 137.1(8) . . ?
N4 N3 Rh1 117.2(6) . . ?
C7 N4 N3 111.8(8) . . ?
C7 N4 C1 129.4(9) . . ?
N3 N4 C1 118.8(9) . . ?
C8 N5 N6 103.1(8) . . ?
C8 N5 Rh1 139.8(7) . . ?
N6 N5 Rh1 117.1(6) . . ?
C10 N6 N5 111.9(8) . . ?
C10 N6 C1 130.3(9) . . ?
N5 N6 C1 117.7(9) . . ?
C20 N7 C16 114.3(9) . . ?
C20 N7 Rh1 121.7(7) . . ?
C16 N7 Rh1 124.0(7) . . ?
C15 N8 C11 117.4(10) . . ?
C15 N8 Rh1 123.8(8) . . ?
C11 N8 Rh1 118.8(7) . . ?
N4 C1 N6 111.5(8) . . ?
N4 C1 N2 110.5(9) . . ?
N6 C1 N2 108.4(9) . . ?
N4 C1 H1A 108.8 . . ?
N6 C1 H1A 108.8 . . ?
N2 C1 H1A 108.8 . . ?
N1 C2 C3 109.3(10) . . ?
N1 C2 C21 123.3(9) . . ?
C3 C2 C21 127.3(10) . . ?
C4 C3 C2 108.0(10) . . ?
C4 C3 H3 126.0 . . ?
C2 C3 H3 126.0 . . ?
C3 C4 N2 104.6(9) . . ?
C3 C4 C22 130.4(10) . . ?
N2 C4 C22 125.0(10) . . ?
N3 C5 C6 107.9(9) . . ?
N3 C5 C23 125.6(10) . . ?
C6 C5 C23 126.5(10) . . ?
C7 C6 C5 106.8(10) . . ?
C7 C6 H6 126.6 . . ?
C5 C6 H6 126.6 . . ?
N4 C7 C6 107.7(10) . . ?
N4 C7 C24 123.5(9) . . ?
C6 C7 C24 128.8(10) . . ?
N5 C8 C9 109.6(9) . . ?
N5 C8 C25 120.5(10) . . ?
C9 C8 C25 129.9(10) . . ?
C10 C9 C8 110.3(10) . . ?
C10 C9 H9 124.9 . . ?
C8 C9 H9 124.9 . . ?
C9 C10 N6 105.0(9) . . ?
C9 C10 C26 134.4(11) . . ?
N6 C10 C26 120.5(9) . . ?
N8 C11 C12 123.6(11) . . ?
N8 C11 H11 118.2 . . ?
C12 C11 H11 118.2 . . ?
C11 C12 C13 117.5(12) . . ?
C11 C12 H12 121.2 . . ?
C13 C12 H12 121.2 . . ?
C14 C13 C12 117.6(12) . . ?
C14 C13 H13 121.2 . . ?
C12 C13 H13 121.2 . . ?
C13 C14 C15 122.4(13) . . ?
C13 C14 H14 118.8 . . ?
C15 C14 H14 118.8 . . ?
N8 C15 C14 121.3(11) . . ?
N8 C15 H15 119.3 . . ?
C14 C15 H15 119.3 . . ?
N7 C16 C17 123.5(10) . . ?
N7 C16 H16 118.2 . . ?
C17 C16 H16 118.2 . . ?
C18 C17 C16 119.1(11) . . ?
C18 C17 H17 120.4 . . ?
C16 C17 H17 120.4 . . ?
C19 C18 C17 117.6(11) . . ?
C19 C18 H18 121.2 . . ?
C17 C18 H18 121.2 . . ?
C20 C19 C18 119.8(11) . . ?
C20 C19 H19 120.1 . . ?
C18 C19 H19 120.1 . . ?
N7 C20 C19 125.5(10) . . ?
N7 C20 H20 117.3 . . ?
C19 C20 H20 117.3 . . ?
C2 C21 H21A 109.5 . . ?
C2 C21 H21B 109.5 . . ?
H21A C21 H21B 109.5 . . ?
C2 C21 H21C 109.5 . . ?
H21A C21 H21C 109.5 . . ?
H21B C21 H21C 109.5 . . ?
C4 C22 H22A 109.5 . . ?
C4 C22 H22B 109.5 . . ?
H22A C22 H22B 109.5 . . ?
C4 C22 H22C 109.5 . . ?
H22A C22 H22C 109.5 . . ?
H22B C22 H22C 109.5 . . ?
C5 C23 H23A 109.5 . . ?
C5 C23 H23B 109.5 . . ?
H23A C23 H23B 109.5 . . ?
C5 C23 H23C 109.5 . . ?
H23A C23 H23C 109.5 . . ?
H23B C23 H23C 109.5 . . ?
C7 C24 H24A 109.5 . . ?
C7 C24 H24B 109.5 . . ?
H24A C24 H24B 109.5 . . ?
C7 C24 H24C 109.5 . . ?
H24A C24 H24C 109.5 . . ?
H24B C24 H24C 109.5 . . ?
C8 C25 H25A 109.5 . . ?
C8 C25 H25B 109.5 . . ?
H25A C25 H25B 109.5 . . ?
C8 C25 H25C 109.5 . . ?
H25A C25 H25C 109.5 . . ?
H25B C25 H25C 109.5 . . ?
C10 C26 H26A 109.5 . . ?
C10 C26 H26B 109.5 . . ?
H26A C26 H26B 109.5 . . ?
C10 C26 H26C 109.5 . . ?
H26A C26 H26C 109.5 . . ?
H26B C26 H26C 109.5 . . ?
F3 P1 F1 90.0(5) . . ?
F3 P1 F6 179.5(5) . . ?
F1 P1 F6 90.4(4) . . ?
F3 P1 F4 90.3(5) . . ?
F1 P1 F4 179.5(5) . . ?
F6 P1 F4 89.3(4) . . ?
F3 P1 F2 90.1(4) . . ?
F1 P1 F2 91.7(4) . . ?
F6 P1 F2 90.3(4) . . ?
F4 P1 F2 88.7(4) . . ?
F3 P1 F5 89.2(4) . . ?
F1 P1 F5 89.0(4) . . ?
F6 P1 F5 90.4(4) . . ?
F4 P1 F5 90.6(4) . . ?
F2 P1 F5 179.0(4) . . ?
F19 P2 F7 90.9(5) . . ?
F19 P2 F11 88.5(4) . . ?
F7 P2 F11 90.6(5) . . ?
F19 P2 F9 90.4(4) . . ?
F7 P2 F9 89.9(5) . . ?
F11 P2 F9 178.8(5) . . ?
F19 P2 F12 91.8(5) . . ?
F7 P2 F12 177.3(5) . . ?
F11 P2 F12 89.9(5) . . ?
F9 P2 F12 89.6(5) . . ?
F19 P2 F8 179.6(5) . . ?
F7 P2 F8 89.0(4) . . ?
F11 P2 F8 91.9(4) . . ?
F9 P2 F8 89.2(4) . . ?
F12 P2 F8 88.3(4) . . ?
N1S C1S C2S 176.5(19) . . ?
C1S C2S H2S1 109.5 . . ?
C1S C2S H2S2 109.5 . . ?
H2S1 C2S H2S2 109.5 . . ?
C1S C2S H2S3 109.5 . . ?
H2S1 C2S H2S3 109.5 . . ?
H2S2 C2S H2S3 109.5 . . ?
N2S C3S C4S 174.7(18) . . ?
C3S C4S H4S1 109.5 . . ?
C3S C4S H4S2 109.5 . . ?
H4S1 C4S H4S2 109.5 . . ?
C3S C4S H4S3 109.5 . . ?
H4S1 C4S H4S3 109.5 . . ?
H4S2 C4S H4S3 109.5 . . ?
N3S C5S C6S 168.1(19) . . ?
C5S C6S H6S1 109.5 . . ?
C5S C6S H6S2 109.5 . . ?
H6S1 C6S H6S2 109.5 . . ?
C5S C6S H6S3 109.5 . . ?
H6S1 C6S H6S3 109.5 . . ?
H6S2 C6S H6S3 109.5 . . ?

loop_
_geom_bond_atom_site_label_1
_geom_bond_atom_site_label_2
_geom_bond_distance
_geom_bond_site_symmetry_2
_geom_bond_publ_flag
Rh1 N1 2.025(9) . ?
Rh1 N5 2.027(8) . ?
Rh1 N3 2.035(9) . ?
Rh1 N7 2.037(9) . ?
Rh1 N8 2.042(9) . ?
Rh1 Cl1 2.317(3) . ?
N1 N2 1.335(10) . ?
N1 C2 1.349(13) . ?
N2 C4 1.365(13) . ?
N2 C1 1.473(14) . ?
N3 C5 1.363(13) . ?
N3 N4 1.379(11) . ?
N4 C7 1.326(13) . ?
N4 C1 1.433(13) . ?
N5 C8 1.357(12) . ?
N5 N6 1.401(10) . ?
N6 C10 1.351(12) . ?
N6 C1 1.469(13) . ?
N7 C20 1.331(13) . ?
N7 C16 1.345(12) . ?
N8 C15 1.341(13) . ?
N8 C11 1.351(13) . ?
C1 H1A 1.0000 . ?
C2 C3 1.402(14) . ?
C2 C21 1.503(14) . ?
C3 C4 1.343(15) . ?
C3 H3 0.9500 . ?
C4 C22 1.510(15) . ?
C5 C6 1.423(14) . ?
C5 C23 1.469(14) . ?
C6 C7 1.367(14) . ?
C6 H6 0.9500 . ?
C7 C24 1.501(14) . ?
C8 C9 1.361(13) . ?
C8 C25 1.507(13) . ?
C9 C10 1.338(13) . ?
C9 H9 0.9500 . ?
C10 C26 1.485(14) . ?
C11 C12 1.389(16) . ?
C11 H11 0.9500 . ?
C12 C13 1.435(18) . ?
C12 H12 0.9500 . ?
C13 C14 1.320(17) . ?
C13 H13 0.9500 . ?
C14 C15 1.399(16) . ?
C14 H14 0.9500 . ?
C15 H15 0.9500 . ?
C16 C17 1.398(14) . ?
C16 H16 0.9500 . ?
C17 C18 1.364(16) . ?
C17 H17 0.9500 . ?
C18 C19 1.361(15) . ?
C18 H18 0.9500 . ?
C19 C20 1.356(14) . ?
C19 H19 0.9500 . ?
C20 H20 0.9500 . ?
C21 H21A 0.9800 . ?
C21 H21B 0.9800 . ?
C21 H21C 0.9800 . ?
C22 H22A 0.9800 . ?
C22 H22B 0.9800 . ?
C22 H22C 0.9800 . ?
C23 H23A 0.9800 . ?
C23 H23B 0.9800 . ?
C23 H23C 0.9800 . ?
C24 H24A 0.9800 . ?
C24 H24B 0.9800 . ?
C24 H24C 0.9800 . ?
C25 H25A 0.9800 . ?
C25 H25B 0.9800 . ?
C25 H25C 0.9800 . ?
C26 H26A 0.9800 . ?
C26 H26B 0.9800 . ?
C26 H26C 0.9800 . ?
P1 F3 1.583(3) . ?
P1 F1 1.583(3) . ?
P1 F6 1.583(3) . ?
P1 F4 1.584(3) . ?
P1 F2 1.585(3) . ?
P1 F5 1.585(3) . ?
P2 F19 1.561(7) . ?
P2 F7 1.564(7) . ?
P2 F11 1.571(7) . ?
P2 F9 1.587(7) . ?
P2 F12 1.601(7) . ?
P2 F8 1.603(7) . ?
N1S C1S 1.120(10) . ?
C1S C2S 1.487(13) . ?
C2S H2S1 0.9800 . ?
C2S H2S2 0.9800 . ?
C2S H2S3 0.9800 . ?
N2S C3S 1.119(10) . ?
C3S C4S 1.487(13) . ?
C4S H4S1 0.9800 . ?
C4S H4S2 0.9800 . ?
C4S H4S3 0.9800 . ?
N3S C5S 1.119(10) . ?
C5S C6S 1.487(13) . ?
C6S H6S1 0.9800 . ?
C6S H6S2 0.9800 . ?
C6S H6S3 0.9800 . ?

loop_
_geom_torsion_atom_site_label_1
_geom_torsion_atom_site_label_2
_geom_torsion_atom_site_label_3
_geom_torsion_atom_site_label_4
_geom_torsion
_geom_torsion_site_symmetry_1
_geom_torsion_site_symmetry_2
_geom_torsion_site_symmetry_3
_geom_torsion_site_symmetry_4
_geom_torsion_publ_flag
N5 Rh1 N1 N2 -43.2(7) . . . . ?
N3 Rh1 N1 N2 44.9(7) . . . . ?
N7 Rh1 N1 N2 -132.4(7) . . . . ?
N8 Rh1 N1 N2 36(4) . . . . ?
Cl1 Rh1 N1 N2 135.4(7) . . . . ?
N5 Rh1 N1 C2 138.7(10) . . . . ?
N3 Rh1 N1 C2 -133.2(10) . . . . ?
N7 Rh1 N1 C2 49.6(10) . . . . ?
N8 Rh1 N1 C2 -142(4) . . . . ?
Cl1 Rh1 N1 C2 -42.7(10) . . . . ?
C2 N1 N2 C4 0.9(11) . . . . ?
Rh1 N1 N2 C4 -177.8(7) . . . . ?
C2 N1 N2 C1 176.3(9) . . . . ?
Rh1 N1 N2 C1 -2.3(11) . . . . ?
N1 Rh1 N3 C5 137.5(11) . . . . ?
N5 Rh1 N3 C5 -135.2(11) . . . . ?
N7 Rh1 N3 C5 174(4) . . . . ?
N8 Rh1 N3 C5 -43.3(11) . . . . ?
Cl1 Rh1 N3 C5 46.6(11) . . . . ?
N1 Rh1 N3 N4 -44.1(7) . . . . ?
N5 Rh1 N3 N4 43.2(7) . . . . ?
N7 Rh1 N3 N4 -8(5) . . . . ?
N8 Rh1 N3 N4 135.1(7) . . . . ?
Cl1 Rh1 N3 N4 -135.0(7) . . . . ?
C5 N3 N4 C7 -2.1(12) . . . . ?
Rh1 N3 N4 C7 179.0(7) . . . . ?
C5 N3 N4 C1 179.5(9) . . . . ?
Rh1 N3 N4 C1 0.6(12) . . . . ?
N1 Rh1 N5 C8 -138.4(11) . . . . ?
N3 Rh1 N5 C8 135.0(11) . . . . ?
N7 Rh1 N5 C8 -48.6(11) . . . . ?
N8 Rh1 N5 C8 46.5(11) . . . . ?
Cl1 Rh1 N5 C8 -175(5) . . . . ?
N1 Rh1 N5 N6 43.6(6) . . . . ?
N3 Rh1 N5 N6 -43.0(6) . . . . ?
N7 Rh1 N5 N6 133.4(6) . . . . ?
N8 Rh1 N5 N6 -131.4(6) . . . . ?
Cl1 Rh1 N5 N6 7(6) . . . . ?
C8 N5 N6 C10 -1.1(10) . . . . ?
Rh1 N5 N6 C10 177.6(6) . . . . ?
C8 N5 N6 C1 -178.2(9) . . . . ?
Rh1 N5 N6 C1 0.4(10) . . . . ?
N1 Rh1 N7 C20 47.8(8) . . . . ?
N5 Rh1 N7 C20 -39.4(8) . . . . ?
N3 Rh1 N7 C20 12(5) . . . . ?
N8 Rh1 N7 C20 -131.2(8) . . . . ?
Cl1 Rh1 N7 C20 138.7(8) . . . . ?
N1 Rh1 N7 C16 -129.9(8) . . . . ?
N5 Rh1 N7 C16 142.9(8) . . . . ?
N3 Rh1 N7 C16 -166(4) . . . . ?
N8 Rh1 N7 C16 51.1(9) . . . . ?
Cl1 Rh1 N7 C16 -39.1(8) . . . . ?
N1 Rh1 N8 C15 129(4) . . . . ?
N5 Rh1 N8 C15 -151.3(8) . . . . ?
N3 Rh1 N8 C15 120.8(9) . . . . ?
N7 Rh1 N8 C15 -62.0(9) . . . . ?
Cl1 Rh1 N8 C15 30.3(8) . . . . ?
N1 Rh1 N8 C11 -49(4) . . . . ?
N5 Rh1 N8 C11 30.5(8) . . . . ?
N3 Rh1 N8 C11 -57.3(8) . . . . ?
N7 Rh1 N8 C11 119.9(8) . . . . ?
Cl1 Rh1 N8 C11 -147.9(8) . . . . ?
C7 N4 C1 N6 120.5(12) . . . . ?
N3 N4 C1 N6 -61.5(13) . . . . ?
C7 N4 C1 N2 -118.9(12) . . . . ?
N3 N4 C1 N2 59.1(12) . . . . ?
C10 N6 C1 N4 -115.8(11) . . . . ?
N5 N6 C1 N4 60.8(12) . . . . ?
C10 N6 C1 N2 122.4(11) . . . . ?
N5 N6 C1 N2 -61.1(11) . . . . ?
N1 N2 C1 N4 -59.1(11) . . . . ?
C4 N2 C1 N4 115.8(11) . . . . ?
N1 N2 C1 N6 63.4(12) . . . . ?
C4 N2 C1 N6 -121.7(10) . . . . ?
N2 N1 C2 C3 -0.7(11) . . . . ?
Rh1 N1 C2 C3 177.5(8) . . . . ?
N2 N1 C2 C21 176.6(9) . . . . ?
Rh1 N1 C2 C21 -5.2(16) . . . . ?
N1 C2 C3 C4 0.3(12) . . . . ?
C21 C2 C3 C4 -176.8(10) . . . . ?
C2 C3 C4 N2 0.2(12) . . . . ?
C2 C3 C4 C22 179.5(11) . . . . ?
N1 N2 C4 C3 -0.7(12) . . . . ?
C1 N2 C4 C3 -175.8(10) . . . . ?
N1 N2 C4 C22 -180.0(10) . . . . ?
C1 N2 C4 C22 4.9(17) . . . . ?
N4 N3 C5 C6 1.3(12) . . . . ?
Rh1 N3 C5 C6 179.8(8) . . . . ?
N4 N3 C5 C23 -178.0(11) . . . . ?
Rh1 N3 C5 C23 0.5(18) . . . . ?
N3 C5 C6 C7 -0.1(13) . . . . ?
C23 C5 C6 C7 179.2(11) . . . . ?
N3 N4 C7 C6 2.1(13) . . . . ?
C1 N4 C7 C6 -179.7(11) . . . . ?
N3 N4 C7 C24 -178.2(10) . . . . ?
C1 N4 C7 C24 -0.1(18) . . . . ?
C5 C6 C7 N4 -1.2(13) . . . . ?
C5 C6 C7 C24 179.2(11) . . . . ?
N6 N5 C8 C9 1.1(10) . . . . ?
Rh1 N5 C8 C9 -177.1(8) . . . . ?
N6 N5 C8 C25 -178.4(9) . . . . ?
Rh1 N5 C8 C25 3.4(16) . . . . ?
N5 C8 C9 C10 -0.8(12) . . . . ?
C25 C8 C9 C10 178.7(11) . . . . ?
C8 C9 C10 N6 0.0(12) . . . . ?
C8 C9 C10 C26 -178.0(11) . . . . ?
N5 N6 C10 C9 0.7(11) . . . . ?
C1 N6 C10 C9 177.4(10) . . . . ?
N5 N6 C10 C26 179.1(9) . . . . ?
C1 N6 C10 C26 -4.2(16) . . . . ?
C15 N8 C11 C12 -2.0(17) . . . . ?
Rh1 N8 C11 C12 176.3(9) . . . . ?
N8 C11 C12 C13 3.1(19) . . . . ?
C11 C12 C13 C14 -4.2(19) . . . . ?
C12 C13 C14 C15 4(2) . . . . ?
C11 N8 C15 C14 1.9(16) . . . . ?
Rh1 N8 C15 C14 -176.3(9) . . . . ?
C13 C14 C15 N8 -3(2) . . . . ?
C20 N7 C16 C17 4.4(15) . . . . ?
Rh1 N7 C16 C17 -177.8(8) . . . . ?
N7 C16 C17 C18 -4.5(18) . . . . ?
C16 C17 C18 C19 2.2(18) . . . . ?
C17 C18 C19 C20 -0.4(18) . . . . ?
C16 N7 C20 C19 -2.4(16) . . . . ?
Rh1 N7 C20 C19 179.7(8) . . . . ?
C18 C19 C20 N7 0.5(18) . . . . ?
